data_7046426
loop_
_publ_author_name
'Morais, T\^ania S'
'Jousseaume, Yann'
'M Piedade, M F\'atima'
'Roma-Rodrigues, Catarina'
'Fernandes, Alexandra R.'
'Marques, Fernanda'
'Villa de Brito, Maria J.'
'Garcia, M. Helena'

_publ_section_title
;
 Important cytotoxic and cytostatic effects of new copper(i)-phosphane
 compounds with N,N, N,O and N,S bidentate ligands.
;
_journal_issue 23
_journal_name_full 'Dalton transactions (Cambridge, England : 2003)'
_journal_page_first 7819
_journal_page_last 7829
_journal_paper_doi 10.1039/c8dt01653d
_journal_volume 47
_journal_year 2018
_chemical_formula_sum 'C48 H39 B Cu F4 N O P2'
_chemical_formula_weight 858.09
_space_group_crystal_system triclinic
_space_group_IT_number 2
_space_group_name_Hall '-P 1'
_space_group_name_H-M_alt 'P -1'
_symmetry_space_group_name_Hall '-P 1'
_symmetry_space_group_name_H-M 'P -1'
_atom_sites_solution_hydrogens geom
_audit_creation_method SHELXL-2017/1
_audit_update_record
;
2018-04-15 deposited with the CCDC.
2018-05-17 downloaded from the CCDC.
;
_cell_angle_alpha 96.187(19)
_cell_angle_beta 94.340(19)
_cell_angle_gamma 106.60(2)
_cell_formula_units_Z 2
_cell_length_a 10.987(5)
_cell_length_b 13.145(6)
_cell_length_c 16.023(7)
_cell_measurement_reflns_used 6494
_cell_measurement_temperature 150(2)
_cell_measurement_theta_max 21.95
_cell_measurement_theta_min 2.21
_cell_volume 2190.9(17)
_computing_cell_refinement 'Bruker SAINT'
_computing_data_collection 'Bruker APEX2'
_computing_data_reduction 'Bruker SAINT'
_computing_molecular_graphics Mercury
_computing_publication_material Notepad
_computing_structure_refinement 'SHELXL-2017/1 (Sheldrick, 2017)'
_computing_structure_solution 'SHELXS-97 (Sheldrick, 2008)'
_diffrn_ambient_temperature 150(2)
_diffrn_measured_fraction_theta_full 0.972
_diffrn_measured_fraction_theta_max 0.961
_diffrn_measurement_device_type 'Bruker APEX-II CCD'
_diffrn_measurement_method '\f and \w scans'
_diffrn_radiation_type MoK\a
_diffrn_radiation_wavelength 0.71073
_diffrn_reflns_av_R_equivalents 0.0356
_diffrn_reflns_av_unetI/netI 0.0465
_diffrn_reflns_Laue_measured_fraction_full 0.972
_diffrn_reflns_Laue_measured_fraction_max 0.961
_diffrn_reflns_limit_h_max 13
_diffrn_reflns_limit_h_min -13
_diffrn_reflns_limit_k_max 15
_diffrn_reflns_limit_k_min -15
_diffrn_reflns_limit_l_max 19
_diffrn_reflns_limit_l_min -19
_diffrn_reflns_number 28079
_diffrn_reflns_point_group_measured_fraction_full 0.972
_diffrn_reflns_point_group_measured_fraction_max 0.961
_diffrn_reflns_theta_full 25.242
_diffrn_reflns_theta_max 25.697
_diffrn_reflns_theta_min 2.450
_exptl_absorpt_coefficient_mu 0.624
_exptl_absorpt_correction_T_max 0.7453
_exptl_absorpt_correction_T_min 0.6865
_exptl_absorpt_correction_type psi-scans
_exptl_crystal_colour red
_exptl_crystal_density_diffrn 1.301
_exptl_crystal_description prism
_exptl_crystal_F_000 884
_exptl_crystal_size_max 0.350
_exptl_crystal_size_mid 0.200
_exptl_crystal_size_min 0.200
_refine_diff_density_max 1.357
_refine_diff_density_min -1.058
_refine_diff_density_rms 0.071
_refine_ls_extinction_method none
_refine_ls_goodness_of_fit_ref 1.144
_refine_ls_hydrogen_treatment constr
_refine_ls_matrix_type full
_refine_ls_number_parameters 463
_refine_ls_number_reflns 8004
_refine_ls_number_restraints 0
_refine_ls_restrained_S_all 1.144
_refine_ls_R_factor_all 0.1019
_refine_ls_R_factor_gt 0.0670
_refine_ls_shift/su_max 0.078
_refine_ls_shift/su_mean 0.007
_refine_ls_structure_factor_coef Fsqd
_refine_ls_weighting_details 'w=1/[\s^2^(Fo^2^)+(0.1181P)^2^+0.4097P] where P=(Fo^2^+2Fc^2^)/3'
_refine_ls_weighting_scheme calc
_refine_ls_wR_factor_gt 0.1944
_refine_ls_wR_factor_ref 0.2119
_reflns_Friedel_coverage 0.000
_reflns_number_gt 5233
_reflns_number_total 8004
_reflns_threshold_expression 'I > 2\s(I)'
_cod_data_source_file c8dt01653d3.cif
_cod_data_source_block shelx
_cod_depositor_comments 'Adding full bibliography for 7046426--7046430.cif.'
_cod_original_cell_volume 2191.0(18)
_cod_database_code 7046426
_shelx_shelxl_version_number 2017/1
_shelx_space_group_comment
;
The symmetry employed for this shelxl refinement is uniquely defined
by the following loop, which should always be used as a source of
symmetry information in preference to the above space-group names.
They are only intended as comments.
;
_shelx_estimated_absorpt_t_min 0.811
_shelx_estimated_absorpt_t_max 0.885

loop_
_space_group_symop_operation_xyz
'x, y, z'
'-x, -y, -z'

loop_
_atom_site_label
_atom_site_type_symbol
_atom_site_fract_x
_atom_site_fract_y
_atom_site_fract_z
_atom_site_U_iso_or_equiv
_atom_site_adp_type
_atom_site_occupancy
_atom_site_site_symmetry_order
_atom_site_calc_flag
_atom_site_refinement_flags_posn
_atom_site_refinement_flags_adp
O1 O 0.3873(3) 0.3170(3) 0.1294(2) 0.0647(8) Uani 1 1 d . .
N1 N 0.2181(5) 0.1263(3) 0.1221(3) 0.0855(7) Uani 1 1 d . .
C6 C 0.3594(5) 0.2643(4) 0.0591(3) 0.0591(11) Uani 1 1 d . .
C5 C 0.2710(6) 0.1527(4) 0.0508(3) 0.0855(7) Uani 1 1 d . .
C7 C 0.4133(8) 0.3125(5) -0.0143(4) 0.1073(10) Uani 1 1 d . .
C8 C 0.3373(8) 0.3011(5) -0.0908(4) 0.1073(10) Uani 1 1 d . .
H8 H 0.251617 0.260852 -0.098044 0.129 Uiso 1 1 calc R U
C1 C 0.1428(6) 0.0263(4) 0.1203(3) 0.0855(7) Uani 1 1 d . .
H1 H 0.107342 0.007652 0.169381 0.103 Uiso 1 1 calc R U
C12 C 0.5415(8) 0.3759(5) -0.0033(4) 0.1073(10) Uani 1 1 d . .
H12 H 0.589879 0.386314 0.048826 0.129 Uiso 1 1 calc R U
C4 C 0.2476(6) 0.0783(4) -0.0213(3) 0.0855(7) Uani 1 1 d . .
H4 H 0.285470 0.097007 -0.069621 0.103 Uiso 1 1 calc R U
C9 C 0.3959(8) 0.3532(5) -0.1568(4) 0.1073(10) Uani 1 1 d . .
H9 H 0.348685 0.349860 -0.208283 0.129 Uiso 1 1 calc R U
C11 C 0.5961(8) 0.4229(5) -0.0704(4) 0.1073(10) Uani 1 1 d . .
H11 H 0.681562 0.463506 -0.064230 0.129 Uiso 1 1 calc R U
C10 C 0.5241(8) 0.4089(5) -0.1434(4) 0.1073(10) Uani 1 1 d . .
H10 H 0.562676 0.438683 -0.188393 0.129 Uiso 1 1 calc R U
C3 C 0.1675(6) -0.0240(4) -0.0205(3) 0.0855(7) Uani 1 1 d . .
H3 H 0.149999 -0.074422 -0.068648 0.103 Uiso 1 1 calc R U
C2 C 0.1141(6) -0.0506(4) 0.0515(3) 0.0855(7) Uani 1 1 d . .
H2 H 0.059932 -0.118871 0.053533 0.103 Uiso 1 1 calc R U
Cu1 Cu 0.28045(5) 0.23776(4) 0.22782(3) 0.0508(2) Uani 1 1 d . .
P2 P 0.13507(10) 0.32201(9) 0.25873(7) 0.0504(3) Uani 1 1 d . .
P1 P 0.42957(10) 0.21296(9) 0.32030(6) 0.0470(3) Uani 1 1 d . .
C131 C 0.3831(4) 0.1865(3) 0.4247(2) 0.0501(10) Uani 1 1 d . .
C121 C 0.5734(4) 0.3299(3) 0.3425(3) 0.0499(10) Uani 1 1 d . .
C231 C 0.0418(4) 0.2652(4) 0.3410(3) 0.0601(11) Uani 1 1 d . .
C221 C 0.2005(4) 0.4653(4) 0.2939(3) 0.0551(11) Uani 1 1 d . .
C111 C 0.4881(4) 0.1004(3) 0.2835(2) 0.0517(10) Uani 1 1 d . .
C132 C 0.3121(5) 0.2450(4) 0.4634(3) 0.0639(12) Uani 1 1 d . .
H132 H 0.290641 0.297461 0.436090 0.077 Uiso 1 1 calc R U
C211 C 0.0186(4) 0.3165(4) 0.1701(3) 0.0588(11) Uani 1 1 d . .
C134 C 0.3014(5) 0.1498(4) 0.5820(3) 0.0734(14) Uani 1 1 d . .
H134 H 0.273614 0.136755 0.634347 0.088 Uiso 1 1 calc R U
C216 C 0.0659(5) 0.3430(4) 0.0940(3) 0.0744(14) Uani 1 1 d . .
H216 H 0.153362 0.361630 0.090092 0.089 Uiso 1 1 calc R U
C113 C 0.6518(6) 0.0200(5) 0.2507(4) 0.0860(18) Uani 1 1 d . .
H113 H 0.738037 0.025513 0.250133 0.103 Uiso 1 1 calc R U
C226 C 0.3257(5) 0.5058(4) 0.3317(3) 0.0633(12) Uani 1 1 d . .
H226 H 0.373918 0.459099 0.339417 0.076 Uiso 1 1 calc R U
C112 C 0.6162(5) 0.1089(4) 0.2820(3) 0.0636(12) Uani 1 1 d . .
H112 H 0.678067 0.173640 0.301732 0.076 Uiso 1 1 calc R U
C212 C -0.1118(5) 0.2865(5) 0.1733(3) 0.0789(15) Uani 1 1 d . .
H212 H -0.144243 0.267703 0.223276 0.095 Uiso 1 1 calc R U
C236 C 0.0200(5) 0.1567(5) 0.3473(3) 0.0809(15) Uani 1 1 d . .
H236 H 0.049761 0.114989 0.307835 0.097 Uiso 1 1 calc R U
C116 C 0.3963(6) 0.0034(4) 0.2537(3) 0.0763(14) Uani 1 1 d . .
H116 H 0.309807 -0.003243 0.254238 0.092 Uiso 1 1 calc R U
C133 C 0.2719(5) 0.2278(4) 0.5419(3) 0.0693(13) Uani 1 1 d . .
H133 H 0.225197 0.269086 0.567166 0.083 Uiso 1 1 calc R U
C136 C 0.4101(6) 0.1079(5) 0.4663(3) 0.0867(18) Uani 1 1 d . .
H136 H 0.455078 0.065019 0.441131 0.104 Uiso 1 1 calc R U
C125 C 0.7320(6) 0.4725(5) 0.2911(4) 0.0887(17) Uani 1 1 d . .
H125 H 0.764714 0.505565 0.245751 0.106 Uiso 1 1 calc R U
C126 C 0.6250(5) 0.3829(4) 0.2772(3) 0.0744(14) Uani 1 1 d . .
H126 H 0.586670 0.357666 0.222180 0.089 Uiso 1 1 calc R U
C225 C 0.3799(6) 0.6143(5) 0.3582(3) 0.0819(16) Uani 1 1 d . .
H225 H 0.463559 0.639748 0.384030 0.098 Uiso 1 1 calc R U
C114 C 0.5620(8) -0.0750(5) 0.2210(4) 0.0911(19) Uani 1 1 d . .
H114 H 0.586737 -0.133617 0.199410 0.109 Uiso 1 1 calc R U
C222 C 0.1335(6) 0.5386(4) 0.2833(3) 0.0809(15) Uani 1 1 d . .
H222 H 0.049484 0.514289 0.258004 0.097 Uiso 1 1 calc R U
C232 C -0.0044(5) 0.3256(5) 0.4006(3) 0.0841(16) Uani 1 1 d . .
H232 H 0.006360 0.397875 0.397489 0.101 Uiso 1 1 calc R U
C124 C 0.7891(6) 0.5118(4) 0.3712(5) 0.0900(18) Uani 1 1 d . .
H124 H 0.860831 0.571682 0.381403 0.108 Uiso 1 1 calc R U
C135 C 0.3708(7) 0.0920(5) 0.5453(3) 0.097(2) Uani 1 1 d . .
H135 H 0.392863 0.040451 0.573429 0.116 Uiso 1 1 calc R U
C224 C 0.3119(8) 0.6831(5) 0.3465(4) 0.099(2) Uani 1 1 d . .
H224 H 0.349254 0.756015 0.363740 0.119 Uiso 1 1 calc R U
C115 C 0.4363(9) -0.0835(5) 0.2231(4) 0.100(2) Uani 1 1 d . .
H115 H 0.375481 -0.148952 0.203733 0.120 Uiso 1 1 calc R U
C235 C -0.0444(7) 0.1094(6) 0.4104(5) 0.110(2) Uani 1 1 d . .
H235 H -0.060071 0.036329 0.412094 0.132 Uiso 1 1 calc R U
C215 C -0.0180(7) 0.3414(5) 0.0247(4) 0.0962(19) Uani 1 1 d . .
H215 H 0.013179 0.360532 -0.025574 0.115 Uiso 1 1 calc R U
C123 C 0.7384(7) 0.4613(6) 0.4357(4) 0.114(2) Uani 1 1 d . .
H123 H 0.775660 0.487710 0.490728 0.136 Uiso 1 1 calc R U
C122 C 0.6319(6) 0.3708(5) 0.4215(3) 0.097(2) Uani 1 1 d . .
H122 H 0.600374 0.337774 0.467197 0.116 Uiso 1 1 calc R U
C214 C -0.1459(7) 0.3120(6) 0.0298(5) 0.111(2) Uani 1 1 d . .
H214 H -0.201213 0.310884 -0.017389 0.133 Uiso 1 1 calc R U
C223 C 0.1883(8) 0.6465(5) 0.3095(4) 0.101(2) Uani 1 1 d . .
H223 H 0.141476 0.694287 0.302116 0.122 Uiso 1 1 calc R U
C234 C -0.0844(7) 0.1691(8) 0.4693(5) 0.116(3) Uani 1 1 d . .
H234 H -0.124308 0.137784 0.513292 0.139 Uiso 1 1 calc R U
C213 C -0.1953(7) 0.2840(6) 0.1030(5) 0.114(2) Uani 1 1 d . .
H213 H -0.283095 0.263741 0.105482 0.136 Uiso 1 1 calc R U
C233 C -0.0669(7) 0.2768(7) 0.4652(4) 0.113(2) Uani 1 1 d . .
H233 H -0.096964 0.316969 0.505567 0.135 Uiso 1 1 calc R U
F2 F 0.8912(5) 0.8877(4) 0.2269(3) 0.1487(16) Uani 1 1 d . .
F3 F 0.9913(7) 0.7788(5) 0.1787(3) 0.192(3) Uani 1 1 d . .
F4 F 1.0777(6) 0.8871(5) 0.2898(4) 0.181(2) Uani 1 1 d . .
F1 F 0.9078(6) 0.7535(4) 0.2969(3) 0.163(2) Uani 1 1 d . .
B1 B 0.9625(9) 0.8228(7) 0.2479(5) 0.095(2) Uani 1 1 d . .

loop_
_atom_site_aniso_label
_atom_site_aniso_U_11
_atom_site_aniso_U_22
_atom_site_aniso_U_33
_atom_site_aniso_U_23
_atom_site_aniso_U_13
_atom_site_aniso_U_12
O1 0.069(2) 0.068(2) 0.0545(19) 0.0184(16) 0.0137(15) 0.0101(17)
N1 0.122(2) 0.0629(12) 0.0631(12) 0.0078(10) 0.0182(12) 0.0125(13)
C6 0.068(3) 0.062(3) 0.056(3) 0.018(2) 0.022(2) 0.025(2)
C5 0.122(2) 0.0629(12) 0.0631(12) 0.0078(10) 0.0182(12) 0.0125(13)
C7 0.167(3) 0.0857(19) 0.0922(17) 0.0385(16) 0.063(2) 0.0526(19)
C8 0.167(3) 0.0857(19) 0.0922(17) 0.0385(16) 0.063(2) 0.0526(19)
C1 0.122(2) 0.0629(12) 0.0631(12) 0.0078(10) 0.0182(12) 0.0125(13)
C12 0.167(3) 0.0857(19) 0.0922(17) 0.0385(16) 0.063(2) 0.0526(19)
C4 0.122(2) 0.0629(12) 0.0631(12) 0.0078(10) 0.0182(12) 0.0125(13)
C9 0.167(3) 0.0857(19) 0.0922(17) 0.0385(16) 0.063(2) 0.0526(19)
C11 0.167(3) 0.0857(19) 0.0922(17) 0.0385(16) 0.063(2) 0.0526(19)
C10 0.167(3) 0.0857(19) 0.0922(17) 0.0385(16) 0.063(2) 0.0526(19)
C3 0.122(2) 0.0629(12) 0.0631(12) 0.0078(10) 0.0182(12) 0.0125(13)
C2 0.122(2) 0.0629(12) 0.0631(12) 0.0078(10) 0.0182(12) 0.0125(13)
Cu1 0.0537(3) 0.0563(4) 0.0459(3) 0.0137(2) 0.0128(2) 0.0172(3)
P2 0.0469(6) 0.0546(7) 0.0504(6) 0.0096(5) 0.0108(5) 0.0139(5)
P1 0.0492(6) 0.0501(6) 0.0451(6) 0.0135(5) 0.0137(5) 0.0156(5)
C131 0.046(2) 0.057(3) 0.050(2) 0.0156(19) 0.0135(18) 0.015(2)
C121 0.050(2) 0.047(2) 0.056(3) 0.0090(19) 0.0144(19) 0.017(2)
C231 0.049(2) 0.070(3) 0.054(3) 0.009(2) 0.013(2) 0.006(2)
C221 0.062(3) 0.060(3) 0.047(2) 0.013(2) 0.016(2) 0.019(2)
C111 0.066(3) 0.048(2) 0.047(2) 0.0107(18) 0.016(2) 0.021(2)
C132 0.075(3) 0.076(3) 0.053(3) 0.017(2) 0.014(2) 0.036(3)
C211 0.061(3) 0.060(3) 0.056(3) 0.004(2) 0.007(2) 0.021(2)
C134 0.085(4) 0.083(4) 0.061(3) 0.028(3) 0.034(3) 0.024(3)
C216 0.076(3) 0.092(4) 0.059(3) 0.016(3) 0.007(3) 0.029(3)
C113 0.107(5) 0.094(4) 0.090(4) 0.037(3) 0.057(3) 0.063(4)
C226 0.069(3) 0.069(3) 0.046(2) 0.011(2) 0.009(2) 0.010(3)
C112 0.068(3) 0.063(3) 0.067(3) 0.019(2) 0.025(2) 0.022(3)
C212 0.055(3) 0.102(4) 0.082(4) 0.012(3) 0.008(3) 0.027(3)
C236 0.078(4) 0.082(4) 0.080(4) 0.022(3) 0.024(3) 0.011(3)
C116 0.086(4) 0.056(3) 0.082(3) 0.010(3) 0.006(3) 0.014(3)
C133 0.067(3) 0.089(4) 0.058(3) 0.006(3) 0.021(2) 0.031(3)
C136 0.121(5) 0.099(4) 0.077(3) 0.047(3) 0.054(3) 0.067(4)
C125 0.072(4) 0.082(4) 0.113(5) 0.049(4) 0.017(3) 0.010(3)
C126 0.064(3) 0.083(3) 0.070(3) 0.030(3) 0.006(2) 0.005(3)
C225 0.094(4) 0.074(4) 0.059(3) 0.007(3) 0.007(3) -0.004(3)
C114 0.147(6) 0.074(4) 0.075(4) 0.016(3) 0.041(4) 0.058(5)
C222 0.087(4) 0.075(4) 0.083(4) 0.006(3) 0.004(3) 0.032(3)
C232 0.082(4) 0.091(4) 0.080(4) 0.008(3) 0.035(3) 0.022(3)
C124 0.069(4) 0.058(3) 0.132(6) -0.006(3) 0.027(4) 0.005(3)
C135 0.152(6) 0.100(4) 0.076(4) 0.056(3) 0.053(4) 0.072(4)
C224 0.155(7) 0.059(3) 0.071(4) 0.001(3) 0.022(4) 0.010(4)
C115 0.156(7) 0.053(3) 0.084(4) 0.004(3) 0.007(4) 0.022(4)
C235 0.115(5) 0.103(5) 0.100(5) 0.043(4) 0.032(4) -0.002(4)
C215 0.122(6) 0.117(5) 0.067(4) 0.021(3) 0.009(4) 0.060(5)
C123 0.094(5) 0.121(5) 0.086(4) -0.028(4) 0.022(4) -0.019(4)
C122 0.100(4) 0.100(4) 0.060(3) -0.003(3) 0.019(3) -0.018(4)
C214 0.098(5) 0.148(6) 0.093(5) 0.003(4) -0.029(4) 0.061(5)
C223 0.139(6) 0.069(4) 0.100(5) 0.006(3) 0.007(4) 0.042(4)
C234 0.095(5) 0.147(7) 0.088(5) 0.044(5) 0.031(4) -0.010(5)
C213 0.074(4) 0.155(7) 0.117(6) 0.014(5) -0.010(4) 0.051(4)
C233 0.100(5) 0.150(7) 0.076(4) 0.005(4) 0.044(4) 0.013(5)
F2 0.139(4) 0.136(4) 0.187(5) 0.042(3) 0.020(3) 0.057(3)
F3 0.281(7) 0.226(6) 0.134(4) 0.043(4) 0.113(5) 0.147(6)
F4 0.132(4) 0.174(5) 0.222(6) 0.074(4) -0.006(4) 0.011(4)
F1 0.195(5) 0.138(4) 0.174(4) 0.084(3) 0.100(4) 0.038(4)
B1 0.100(6) 0.096(5) 0.098(5) 0.042(4) 0.044(5) 0.027(5)

loop_
_atom_type_symbol
_atom_type_description
_atom_type_scat_dispersion_real
_atom_type_scat_dispersion_imag
_atom_type_scat_source
C C 0.0033 0.0016 'International Tables Vol C Tables 4.2.6.8 and 6.1.1.4'
H H 0.0000 0.0000 'International Tables Vol C Tables 4.2.6.8 and 6.1.1.4'
N N 0.0061 0.0033 'International Tables Vol C Tables 4.2.6.8 and 6.1.1.4'
O O 0.0106 0.0060 'International Tables Vol C Tables 4.2.6.8 and 6.1.1.4'
F F 0.0171 0.0103 'International Tables Vol C Tables 4.2.6.8 and 6.1.1.4'
P P 0.1023 0.0942 'International Tables Vol C Tables 4.2.6.8 and 6.1.1.4'
Cu Cu 0.3201 1.2651 'International Tables Vol C Tables 4.2.6.8 and 6.1.1.4'
B B 0.0013 0.0007 'International Tables Vol C Tables 4.2.6.8 and 6.1.1.4'

loop_
_geom_angle_atom_site_label_1
_geom_angle_atom_site_label_2
_geom_angle_atom_site_label_3
_geom_angle
C6 O1 Cu1 113.7(3)
C1 N1 C5 117.5(4)
C1 N1 Cu1 125.5(4)
C5 N1 Cu1 116.5(4)
O1 C6 C7 119.4(5)
O1 C6 C5 118.3(4)
C7 C6 C5 122.3(5)
N1 C5 C4 121.1(5)
N1 C5 C6 114.4(4)
C4 C5 C6 124.5(5)
C8 C7 C12 120.7(6)
C8 C7 C6 121.3(7)
C12 C7 C6 117.9(6)
C7 C8 C9 117.4(8)
C7 C8 H8 121.3
C9 C8 H8 121.3
N1 C1 C2 124.7(5)
N1 C1 H1 117.6
C2 C1 H1 117.6
C11 C12 C7 119.9(7)
C11 C12 H12 120.1
C7 C12 H12 120.1
C3 C4 C5 119.3(5)
C3 C4 H4 120.3
C5 C4 H4 120.3
C10 C9 C8 118.8(7)
C10 C9 H9 120.6
C8 C9 H9 120.6
C10 C11 C12 118.8(8)
C10 C11 H11 120.6
C12 C11 H11 120.6
C11 C10 C9 124.2(6)
C11 C10 H10 117.9
C9 C10 H10 117.9
C2 C3 C4 119.5(5)
C2 C3 H3 120.2
C4 C3 H3 120.2
C1 C2 C3 117.9(5)
C1 C2 H2 121.1
C3 C2 H2 121.1
N1 Cu1 O1 76.65(16)
N1 Cu1 P1 116.76(15)
O1 Cu1 P1 105.07(9)
N1 Cu1 P2 111.95(15)
O1 Cu1 P2 107.63(9)
P1 Cu1 P2 125.94(5)
C211 P2 C221 102.7(2)
C211 P2 C231 105.5(2)
C221 P2 C231 106.6(2)
C211 P2 Cu1 114.32(15)
C221 P2 Cu1 114.90(15)
C231 P2 Cu1 111.93(16)
C131 P1 C111 104.03(18)
C131 P1 C121 104.03(19)
C111 P1 C121 105.0(2)
C131 P1 Cu1 116.64(14)
C111 P1 Cu1 113.36(14)
C121 P1 Cu1 112.59(14)
C136 C131 C132 117.2(4)
C136 C131 P1 123.9(3)
C132 C131 P1 118.8(3)
C122 C121 C126 116.5(5)
C122 C121 P1 123.2(4)
C126 C121 P1 120.3(3)
C232 C231 C236 117.9(5)
C232 C231 P2 123.4(4)
C236 C231 P2 118.6(4)
C222 C221 C226 116.9(5)
C222 C221 P2 123.8(4)
C226 C221 P2 119.3(4)
C112 C111 C116 119.8(4)
C112 C111 P1 123.4(4)
C116 C111 P1 116.8(4)
C131 C132 C133 121.8(4)
C131 C132 H132 119.1
C133 C132 H132 119.1
C212 C211 C216 118.8(4)
C212 C211 P2 124.0(4)
C216 C211 P2 117.1(4)
C135 C134 C133 119.5(4)
C135 C134 H134 120.3
C133 C134 H134 120.2
C215 C216 C211 119.7(5)
C215 C216 H216 120.1
C211 C216 H216 120.2
C114 C113 C112 120.8(6)
C114 C113 H113 119.6
C112 C113 H113 119.6
C225 C226 C221 121.2(5)
C225 C226 H226 119.4
C221 C226 H226 119.4
C111 C112 C113 119.5(5)
C111 C112 H112 120.3
C113 C112 H112 120.2
C211 C212 C213 120.9(6)
C211 C212 H212 119.5
C213 C212 H212 119.5
C235 C236 C231 121.8(6)
C235 C236 H236 119.1
C231 C236 H236 119.1
C111 C116 C115 118.8(6)
C111 C116 H116 120.6
C115 C116 H116 120.6
C134 C133 C132 119.6(4)
C134 C133 H133 120.2
C132 C133 H133 120.2
C131 C136 C135 120.6(5)
C131 C136 H136 119.7
C135 C136 H136 119.7
C124 C125 C126 120.1(5)
C124 C125 H125 120.0
C126 C125 H125 120.0
C125 C126 C121 122.3(5)
C125 C126 H126 118.9
C121 C126 H126 118.9
C224 C225 C226 120.1(6)
C224 C225 H225 119.9
C226 C225 H225 119.9
C115 C114 C113 119.7(5)
C115 C114 H114 120.2
C113 C114 H114 120.2
C223 C222 C221 121.5(6)
C223 C222 H222 119.2
C221 C222 H222 119.2
C231 C232 C233 119.5(6)
C231 C232 H232 120.3
C233 C232 H232 120.3
C123 C124 C125 118.1(6)
C123 C124 H124 120.9
C125 C124 H124 120.9
C134 C135 C136 121.2(5)
C134 C135 H135 119.4
C136 C135 H135 119.4
C225 C224 C223 120.5(6)
C225 C224 H224 119.8
C223 C224 H224 119.7
C114 C115 C116 121.4(6)
C114 C115 H115 119.3
C116 C115 H115 119.3
C234 C235 C236 119.8(7)
C234 C235 H235 120.1
C236 C235 H235 120.1
C214 C215 C216 120.2(6)
C214 C215 H215 119.9
C216 C215 H215 119.9
C124 C123 C122 121.7(6)
C124 C123 H123 119.1
C122 C123 H123 119.1
C121 C122 C123 121.3(5)
C121 C122 H122 119.3
C123 C122 H122 119.3
C215 C214 C213 121.6(6)
C215 C214 H214 119.2
C213 C214 H214 119.2
C224 C223 C222 119.7(6)
C224 C223 H223 120.2
C222 C223 H223 120.1
C235 C234 C233 120.6(6)
C235 C234 H234 119.7
C233 C234 H234 119.7
C214 C213 C212 118.8(6)
C214 C213 H213 120.6
C212 C213 H213 120.6
C234 C233 C232 120.4(6)
C234 C233 H233 119.8
C232 C233 H233 119.8
F3 B1 F1 113.6(7)
F3 B1 F2 108.2(7)
F1 B1 F2 113.1(7)
F3 B1 F4 105.1(7)
F1 B1 F4 108.6(7)
F2 B1 F4 107.8(7)

loop_
_geom_bond_atom_site_label_1
_geom_bond_atom_site_label_2
_geom_bond_distance
O1 C6 1.224(5)
O1 Cu1 2.211(3)
N1 C1 1.334(7)
N1 C5 1.355(7)
N1 Cu1 2.049(4)
C6 C7 1.479(7)
C6 C5 1.496(7)
C5 C4 1.388(7)
C7 C8 1.398(10)
C7 C12 1.404(10)
C8 C9 1.419(8)
C8 H8 0.9300
C1 C2 1.364(7)
C1 H1 0.9300
C12 C11 1.387(8)
C12 H12 0.9300
C4 C3 1.383(7)
C4 H4 0.9300
C9 C10 1.377(10)
C9 H9 0.9300
C11 C10 1.326(10)
C11 H11 0.9300
C10 H10 0.9300
C3 C2 1.367(7)
C3 H3 0.9300
C2 H2 0.9300
Cu1 P1 2.2425(14)
Cu1 P2 2.2440(14)
P2 C211 1.820(5)
P2 C221 1.822(5)
P2 C231 1.823(4)
P1 C131 1.825(4)
P1 C111 1.834(4)
P1 C121 1.842(4)
C131 C136 1.376(6)
C131 C132 1.378(6)
C121 C122 1.356(7)
C121 C126 1.387(6)
C231 C232 1.393(7)
C231 C236 1.394(7)
C221 C222 1.386(7)
C221 C226 1.388(6)
C111 C112 1.381(6)
C111 C116 1.389(7)
C132 C133 1.384(6)
C132 H132 0.9300
C211 C212 1.380(7)
C211 C216 1.400(6)
C134 C135 1.344(7)
C134 C133 1.369(7)
C134 H134 0.9300
C216 C215 1.383(8)
C216 H216 0.9300
C113 C114 1.363(9)
C113 C112 1.391(7)
C113 H113 0.9300
C226 C225 1.384(7)
C226 H226 0.9300
C112 H112 0.9300
C212 C213 1.390(8)
C212 H212 0.9300
C236 C235 1.379(8)
C236 H236 0.9300
C116 C115 1.393(8)
C116 H116 0.9300
C133 H133 0.9300
C136 C135 1.386(7)
C136 H136 0.9300
C125 C124 1.363(8)
C125 C126 1.390(7)
C125 H125 0.9300
C126 H126 0.9300
C225 C224 1.346(9)
C225 H225 0.9300
C114 C115 1.357(10)
C114 H114 0.9300
C222 C223 1.377(8)
C222 H222 0.9300
C232 C233 1.398(8)
C232 H232 0.9300
C124 C123 1.358(9)
C124 H124 0.9300
C135 H135 0.9300
C224 C223 1.368(10)
C224 H224 0.9300
C115 H115 0.9300
C235 C234 1.342(10)
C235 H235 0.9300
C215 C214 1.358(10)
C215 H215 0.9300
C123 C122 1.393(8)
C123 H123 0.9300
C122 H122 0.9300
C214 C213 1.371(10)
C214 H214 0.9300
C223 H223 0.9300
C234 C233 1.383(10)
C234 H234 0.9300
C213 H213 0.9300
C233 H233 0.9300
F2 B1 1.362(8)
F3 B1 1.297(9)
F4 B1 1.381(10)
F1 B1 1.311(8)

loop_
_geom_torsion_atom_site_label_1
_geom_torsion_atom_site_label_2
_geom_torsion_atom_site_label_3
_geom_torsion_atom_site_label_4
_geom_torsion
Cu1 O1 C6 C7 173.4(4)
Cu1 O1 C6 C5 -6.4(5)
C1 N1 C5 C4 -0.1(9)
Cu1 N1 C5 C4 171.9(5)
C1 N1 C5 C6 -177.0(5)
Cu1 N1 C5 C6 -5.0(7)
O1 C6 C5 N1 7.8(7)
C7 C6 C5 N1 -172.0(5)
O1 C6 C5 C4 -169.0(6)
C7 C6 C5 C4 11.2(9)
O1 C6 C7 C8 -136.0(6)
C5 C6 C7 C8 43.9(8)
O1 C6 C7 C12 40.2(7)
C5 C6 C7 C12 -139.9(6)
C12 C7 C8 C9 1.7(9)
C6 C7 C8 C9 177.8(5)
C5 N1 C1 C2 -0.9(10)
Cu1 N1 C1 C2 -172.1(5)
C8 C7 C12 C11 -3.7(9)
C6 C7 C12 C11 -179.9(5)
N1 C5 C4 C3 1.0(10)
C6 C5 C4 C3 177.6(6)
C7 C8 C9 C10 2.0(9)
C7 C12 C11 C10 1.7(9)
C12 C11 C10 C9 2.3(10)
C8 C9 C10 C11 -4.2(10)
C5 C4 C3 C2 -0.9(9)
N1 C1 C2 C3 0.9(10)
C4 C3 C2 C1 0.0(9)
C111 P1 C131 C136 9.5(5)
C121 P1 C131 C136 -100.2(5)
Cu1 P1 C131 C136 135.1(4)
C111 P1 C131 C132 -167.6(4)
C121 P1 C131 C132 82.6(4)
Cu1 P1 C131 C132 -42.0(4)
C131 P1 C121 C122 7.5(5)
C111 P1 C121 C122 -101.5(5)
Cu1 P1 C121 C122 134.7(4)
C131 P1 C121 C126 -170.5(4)
C111 P1 C121 C126 80.5(4)
Cu1 P1 C121 C126 -43.3(4)
C211 P2 C231 C232 -88.5(5)
C221 P2 C231 C232 20.2(5)
Cu1 P2 C231 C232 146.6(4)
C211 P2 C231 C236 94.5(4)
C221 P2 C231 C236 -156.8(4)
Cu1 P2 C231 C236 -30.4(4)
C211 P2 C221 C222 27.8(4)
C231 P2 C221 C222 -82.9(4)
Cu1 P2 C221 C222 152.5(4)
C211 P2 C221 C226 -150.5(3)
C231 P2 C221 C226 98.8(4)
Cu1 P2 C221 C226 -25.8(4)
C131 P1 C111 C112 -104.3(4)
C121 P1 C111 C112 4.7(4)
Cu1 P1 C111 C112 128.0(3)
C131 P1 C111 C116 77.6(4)
C121 P1 C111 C116 -173.4(4)
Cu1 P1 C111 C116 -50.1(4)
C136 C131 C132 C133 1.6(8)
P1 C131 C132 C133 178.9(4)
C221 P2 C211 C212 -104.6(4)
C231 P2 C211 C212 6.9(5)
Cu1 P2 C211 C212 130.3(4)
C221 P2 C211 C216 76.4(4)
C231 P2 C211 C216 -172.1(4)
Cu1 P2 C211 C216 -48.7(4)
C212 C211 C216 C215 1.7(8)
P2 C211 C216 C215 -179.3(4)
C222 C221 C226 C225 0.5(7)
P2 C221 C226 C225 179.0(4)
C116 C111 C112 C113 -0.1(7)
P1 C111 C112 C113 -178.2(3)
C114 C113 C112 C111 0.5(8)
C216 C211 C212 C213 -1.0(8)
P2 C211 C212 C213 -179.9(5)
C232 C231 C236 C235 -0.3(8)
P2 C231 C236 C235 176.8(5)
C112 C111 C116 C115 0.2(7)
P1 C111 C116 C115 178.4(4)
C135 C134 C133 C132 1.1(9)
C131 C132 C133 C134 -1.0(8)
C132 C131 C136 C135 -2.3(9)
P1 C131 C136 C135 -179.5(5)
C124 C125 C126 C121 -0.8(9)
C122 C121 C126 C125 0.8(8)
P1 C121 C126 C125 178.9(4)
C221 C226 C225 C224 -0.8(8)
C112 C113 C114 C115 -1.1(9)
C226 C221 C222 C223 -0.3(8)
P2 C221 C222 C223 -178.6(5)
C236 C231 C232 C233 1.7(8)
P2 C231 C232 C233 -175.3(5)
C126 C125 C124 C123 0.0(9)
C133 C134 C135 C136 -1.9(10)
C131 C136 C135 C134 2.6(11)
C226 C225 C224 C223 0.9(9)
C113 C114 C115 C116 1.2(9)
C111 C116 C115 C114 -0.7(9)
C231 C236 C235 C234 -2.1(10)
C211 C216 C215 C214 -1.4(9)
C125 C124 C123 C122 0.8(11)
C126 C121 C122 C123 -0.1(9)
P1 C121 C122 C123 -178.1(5)
C124 C123 C122 C121 -0.7(11)
C216 C215 C214 C213 0.4(11)
C225 C224 C223 C222 -0.6(10)
C221 C222 C223 C224 0.3(10)
C236 C235 C234 C233 3.0(12)
C215 C214 C213 C212 0.3(11)
C211 C212 C213 C214 0.0(10)
C235 C234 C233 C232 -1.6(12)
C231 C232 C233 C234 -0.8(10)
